data_7234581
loop_
_publ_author_name
'Xing-Hui Lv'
'Wei-Qiang Liao'
'Peng-Fei Li'
'Zhong-Xia Wang'
'Chen-Yu Mao'
'Yi Zhang'

_publ_section_title
;
 Dielectric and photoluminescence properties of a layered perovskite-type
 organic-inorganic hybrid phase transition compound: NH3(CH2)5NH3MnCl4
;
_journal_name_full 'Journal of Materials Chemistry C'
_journal_page_first 1881
_journal_page_last 1885
_journal_paper_doi 10.1039/C5TC04114G
_journal_volume 4
_journal_year 2016
_chemical_formula_moiety 'Cl4 Mn, C5 H16 N2'
_chemical_formula_sum 'C5 H16 Cl4 Mn N2'
_chemical_formula_weight 300.94
_space_group_crystal_system orthorhombic
_space_group_IT_number 62
_space_group_name_Hall '-P 2ac 2n'
_space_group_name_H-M_alt 'P n m a'
_atom_sites_solution_hydrogens geom
_cell_angle_alpha 90
_cell_angle_beta 90
_cell_angle_gamma 90
_cell_formula_units_Z 4
_cell_length_a 7.149(3)
_cell_length_b 24.171(10)
_cell_length_c 7.334(3)
_cell_measurement_reflns_used 12664
_cell_measurement_temperature 173(2)
_cell_measurement_theta_max 27.460
_cell_measurement_theta_min 3.757
_cell_volume 1267.3(9)
_computing_cell_refinement 'CrystalClear (Rigaku, 2005)'
_computing_data_collection 'CrystalClear (Rigaku, 2005)'
_computing_data_reduction 'CrystalClear (Rigaku, 2005)'
_computing_molecular_graphics 'DIAMOND (Brandenburg & Putz, 2005)'
_computing_structure_refinement 'SHELXL-2014/7 (Sheldrick, 2014)'
_diffrn_ambient_temperature 173(2)
_diffrn_measured_fraction_theta_full 0.992
_diffrn_measured_fraction_theta_max 0.993
_diffrn_measurement_device_type 'Rigaku SCXmini diffractometer'
_diffrn_measurement_method '\w scans'
_diffrn_radiation_type MoK\a
_diffrn_radiation_wavelength 0.71073
_diffrn_reflns_av_R_equivalents 0.0430
_diffrn_reflns_av_unetI/netI 0.0217
_diffrn_reflns_Laue_measured_fraction_full 0.992
_diffrn_reflns_Laue_measured_fraction_max 0.993
_diffrn_reflns_limit_h_max 9
_diffrn_reflns_limit_h_min -9
_diffrn_reflns_limit_k_max 31
_diffrn_reflns_limit_k_min -31
_diffrn_reflns_limit_l_max 9
_diffrn_reflns_limit_l_min -9
_diffrn_reflns_number 12664
_diffrn_reflns_point_group_measured_fraction_full 0.992
_diffrn_reflns_point_group_measured_fraction_max 0.993
_diffrn_reflns_theta_full 25.242
_diffrn_reflns_theta_max 27.460
_diffrn_reflns_theta_min 3.757
_exptl_absorpt_coefficient_mu 1.843
_exptl_absorpt_correction_T_max 0.597
_exptl_absorpt_correction_T_min 0.520
_exptl_absorpt_correction_type multi-scan
_exptl_absorpt_process_details 'CrystalClear (Rigaku, 2005)'
_exptl_crystal_colour Pink
_exptl_crystal_density_diffrn 1.577
_exptl_crystal_description plate
_exptl_crystal_F_000 612
_exptl_crystal_size_max 0.36
_exptl_crystal_size_mid 0.32
_exptl_crystal_size_min 0.28
_refine_diff_density_max 0.284
_refine_diff_density_min -0.309
_refine_diff_density_rms 0.078
_refine_ls_extinction_coef .
_refine_ls_extinction_method none
_refine_ls_goodness_of_fit_ref 1.013
_refine_ls_hydrogen_treatment constr
_refine_ls_matrix_type full
_refine_ls_number_parameters 59
_refine_ls_number_reflns 1474
_refine_ls_number_restraints 0
_refine_ls_restrained_S_all 1.013
_refine_ls_R_factor_all 0.0323
_refine_ls_R_factor_gt 0.0288
_refine_ls_shift/su_max 0.001
_refine_ls_shift/su_mean 0.000
_refine_ls_structure_factor_coef Fsqd
_refine_ls_weighting_details 'w=1/[\s^2^(Fo^2^)+(0.0503P)^2^+0.7086P] where P=(Fo^2^+2Fc^2^)/3'
_refine_ls_weighting_scheme calc
_refine_ls_wR_factor_gt 0.0789
_refine_ls_wR_factor_ref 0.0814
_reflns_Friedel_coverage 0.000
_reflns_Friedel_fraction_full .
_reflns_Friedel_fraction_max .
_reflns_number_gt 1395
_reflns_number_total 1474
_reflns_threshold_expression 'I > 2\s(I)'
_cod_data_source_file J-Mater-Chem-C-2016-4-1881.cif
_cod_data_source_block 1
_cod_database_code 7234581
_shelx_space_group_comment
;
The symmetry employed for this shelxl refinement is uniquely defined
by the following loop, which should always be used as a source of
symmetry information in preference to the above space-group names.
They are only intended as comments.
;

loop_
_space_group_symop_operation_xyz
'x, y, z'
'-x+1/2, -y, z+1/2'
'-x, y+1/2, -z'
'x+1/2, -y+1/2, -z+1/2'
'-x, -y, -z'
'x-1/2, y, -z-1/2'
'x, -y-1/2, z'
'-x-1/2, y-1/2, z-1/2'

loop_
_atom_site_label
_atom_site_type_symbol
_atom_site_fract_x
_atom_site_fract_y
_atom_site_fract_z
_atom_site_U_iso_or_equiv
_atom_site_adp_type
_atom_site_occupancy
_atom_site_site_symmetry_order
_atom_site_calc_flag
_atom_site_refinement_flags_posn
_atom_site_refinement_flags_adp
_atom_site_refinement_flags_occupancy
_atom_site_disorder_assembly
_atom_site_disorder_group
C1 C 0.0379(3) 0.64674(9) 0.5670(3) 0.0214(4) Uani 1 1 d . . . . .
H1A H 0.1734 0.6484 0.5629 0.026 Uiso 1 1 calc R U . . .
H1B H 0.0003 0.6469 0.6941 0.026 Uiso 1 1 calc R U . . .
C2 C -0.0412(4) 0.69721(8) 0.4739(3) 0.0264(5) Uani 1 1 d . . . . .
H2A H -0.1767 0.6964 0.4812 0.032 Uiso 1 1 calc R U . . .
H2B H -0.0064 0.6968 0.3461 0.032 Uiso 1 1 calc R U . . .
C3 C 0.0309(4) 0.7500 0.5621(5) 0.0256(7) Uani 1 2 d S T P . .
H3A H 0.1664 0.7500 0.5567 0.031 Uiso 1 2 calc R U P . .
H3B H -0.0049 0.7500 0.6897 0.031 Uiso 1 2 calc R U P . .
N1 N -0.0258(2) 0.59424(8) 0.4808(3) 0.0202(4) Uani 1 1 d . . . . .
H1C H -0.1497 0.5917 0.4892 0.030 Uiso 1 1 calc R U . . .
H1D H 0.0266 0.5657 0.5378 0.030 Uiso 1 1 calc R U . . .
H1E H 0.0076 0.5940 0.3639 0.030 Uiso 1 1 calc R U . . .
Mn1 Mn 0.0000 0.5000 1.0000 0.01290(14) Uani 1 2 d S . P . .
Cl1 Cl 0.23018(6) 0.51131(2) 0.72972(6) 0.01694(14) Uani 1 1 d . . . . .
Cl2 Cl 0.01565(6) 0.60241(2) 1.04698(7) 0.01863(15) Uani 1 1 d . . . . .

loop_
_atom_site_aniso_label
_atom_site_aniso_U_11
_atom_site_aniso_U_22
_atom_site_aniso_U_33
_atom_site_aniso_U_23
_atom_site_aniso_U_13
_atom_site_aniso_U_12
C1 0.0241(10) 0.0174(10) 0.0228(11) -0.0014(8) -0.0045(8) 0.0007(8)
C2 0.0345(12) 0.0159(11) 0.0289(12) -0.0009(8) -0.0088(9) 0.0001(8)
C3 0.0334(17) 0.0164(15) 0.0271(16) 0.000 -0.0075(13) 0.000
N1 0.0254(9) 0.0153(8) 0.0200(9) 0.0023(7) -0.0005(7) 0.0002(7)
Mn1 0.0123(2) 0.0145(2) 0.0118(2) -0.00057(15) -0.00021(14) -0.00023(13)
Cl1 0.0144(2) 0.0217(3) 0.0148(2) -0.00066(16) 0.00365(16) -0.00011(17)
Cl2 0.0230(3) 0.0146(3) 0.0182(3) 0.00000(17) 0.00025(17) 0.00113(17)

loop_
_atom_type_symbol
_atom_type_description
_atom_type_scat_dispersion_real
_atom_type_scat_dispersion_imag
_atom_type_scat_source
C C 0.0033 0.0016 'International Tables Vol C Tables 4.2.6.8 and 6.1.1.4'
H H 0.0000 0.0000 'International Tables Vol C Tables 4.2.6.8 and 6.1.1.4'
N N 0.0061 0.0033 'International Tables Vol C Tables 4.2.6.8 and 6.1.1.4'
Cl Cl 0.1484 0.1585 'International Tables Vol C Tables 4.2.6.8 and 6.1.1.4'
Mn Mn 0.3368 0.7283 'International Tables Vol C Tables 4.2.6.8 and 6.1.1.4'

loop_
_geom_angle_atom_site_label_1
_geom_angle_atom_site_label_2
_geom_angle_atom_site_label_3
_geom_angle
_geom_angle_site_symmetry_1
_geom_angle_site_symmetry_3
N1 C1 C2 112.50(17) . .
N1 C1 H1A 109.1 . .
C2 C1 H1A 109.1 . .
N1 C1 H1B 109.1 . .
C2 C1 H1B 109.1 . .
H1A C1 H1B 107.8 . .
C1 C2 C3 111.0(2) . .
C1 C2 H2A 109.4 . .
C3 C2 H2A 109.4 . .
C1 C2 H2B 109.4 . .
C3 C2 H2B 109.4 . .
H2A C2 H2B 108.0 . .
C2 C3 C2 114.1(3) . 7_575
C2 C3 H3A 108.7 . .
C2 C3 H3A 108.7 7_575 .
C2 C3 H3B 108.7 . .
C2 C3 H3B 108.7 7_575 .
H3A C3 H3B 107.6 . .
C1 N1 H1C 109.5 . .
C1 N1 H1D 109.5 . .
H1C N1 H1D 109.5 . .
C1 N1 H1E 109.5 . .
H1C N1 H1E 109.5 . .
H1D N1 H1E 109.5 . .
Cl2 Mn1 Cl2 180.00(2) . 5_567
Cl2 Mn1 Cl1 88.934(17) . 2_565
Cl2 Mn1 Cl1 91.065(17) 5_567 2_565
Cl2 Mn1 Cl1 91.065(17) . 6_557
Cl2 Mn1 Cl1 88.935(17) 5_567 6_557
Cl1 Mn1 Cl1 179.999(13) 2_565 6_557
Cl2 Mn1 Cl1 91.571(17) . 5_567
Cl2 Mn1 Cl1 88.428(17) 5_567 5_567
Cl1 Mn1 Cl1 87.94(3) 2_565 5_567
Cl1 Mn1 Cl1 92.06(3) 6_557 5_567
Cl2 Mn1 Cl1 88.429(17) . .
Cl2 Mn1 Cl1 91.572(17) 5_567 .
Cl1 Mn1 Cl1 92.06(3) 2_565 .
Cl1 Mn1 Cl1 87.94(3) 6_557 .
Cl1 Mn1 Cl1 179.999(13) 5_567 .
Mn1 Cl1 Mn1 164.79(2) 2_564 .

loop_
_geom_bond_atom_site_label_1
_geom_bond_atom_site_label_2
_geom_bond_distance
_geom_bond_site_symmetry_2
C1 N1 1.489(3) .
C1 C2 1.508(3) .
C1 H1A 0.9700 .
C1 H1B 0.9700 .
C2 C3 1.521(3) .
C2 H2A 0.9700 .
C2 H2B 0.9700 .
C3 C2 1.521(3) 7_575
C3 H3A 0.9700 .
C3 H3B 0.9700 .
N1 H1C 0.8900 .
N1 H1D 0.8900 .
N1 H1E 0.8900 .
Mn1 Cl2 2.5018(12) .
Mn1 Cl2 2.5019(12) 5_567
Mn1 Cl1 2.5756(9) 2_565
Mn1 Cl1 2.5756(9) 6_557
Mn1 Cl1 2.5907(9) 5_567
Mn1 Cl1 2.5907(9) .
Cl1 Mn1 2.5756(9) 2_564

loop_
_geom_hbond_atom_site_label_D
_geom_hbond_atom_site_label_H
_geom_hbond_atom_site_label_A
_geom_hbond_distance_DH
_geom_hbond_distance_HA
_geom_hbond_distance_DA
_geom_hbond_angle_DHA
_geom_hbond_site_symmetry_A
N1 H1C Cl1 0.89 2.96 3.401(2) 112.4 6_557
N1 H1C Cl2 0.89 2.42 3.290(2) 165.6 6_557
N1 H1D Cl1 0.89 2.41 3.271(2) 161.8 .
N1 H1E Cl2 0.89 2.33 3.202(2) 164.8 1_554

loop_
_geom_torsion_atom_site_label_1
_geom_torsion_atom_site_label_2
_geom_torsion_atom_site_label_3
_geom_torsion_atom_site_label_4
_geom_torsion
_geom_torsion_site_symmetry_1
_geom_torsion_site_symmetry_2
_geom_torsion_site_symmetry_3
_geom_torsion_site_symmetry_4
N1 C1 C2 C3 -178.5(2) . . . .
C1 C2 C3 C2 179.30(17) . . . 7_575
